data_1559483
loop_
_publ_author_name
'Kranjc, Kri\<stof'
'Juranovi\<c, Amadej'
'Ko\<cevar, Marijan'
'Perdih, Franc'

_publ_section_title
;
 Supramolecular Diversity of Oxabicyclo[2.2.2]octenes Formed between
 Substituted 2H-Pyran-2-ones and Vinyl-Moiety-Containing Dienophiles
;
_journal_issue 10
_journal_name_full Symmetry
_journal_page_first 1714
_journal_paper_doi 10.3390/sym12101714
_journal_volume 12
_journal_year 2020
_chemical_formula_moiety 'C17 H19 N O6'
_chemical_formula_sum 'C17 H19 N O6'
_chemical_formula_weight 333.33
_space_group_IT_number 61
_space_group_name_Hall '-P 2bc 2ac'
_space_group_name_H-M_alt 'P c a b'
_symmetry_cell_setting orthorhombic
_symmetry_space_group_name_Hall '-P 2bc 2ac'
_symmetry_space_group_name_H-M 'P c a b'
_atom_sites_solution_hydrogens geom
_atom_sites_solution_primary direct
_atom_sites_solution_secondary difmap
_audit_creation_method SHELXL-97
_cell_angle_alpha 90.00
_cell_angle_beta 90.00
_cell_angle_gamma 90.00
_cell_formula_units_Z 8
_cell_length_a 13.2171(2)
_cell_length_b 14.2221(3)
_cell_length_c 17.1809(4)
_cell_measurement_reflns_used 4078
_cell_measurement_temperature 293(2)
_cell_measurement_theta_max 27.48
_cell_measurement_theta_min 2.55
_cell_volume 3229.58(11)
_computing_cell_refinement 'DENZO-SMN (Otwinowski & Minor, 1997)'
_computing_data_collection 'KappaCCD Reference Manual (Nonius, 1998)'
_computing_data_reduction 'DENZO-SMN (Otwinowski & Minor, 1997)'
_computing_publication_material 'WinGX publication routines (Farrugia, 1999)'
_computing_structure_refinement 'SHELXL-97 (Sheldrick, 1997)'
_computing_structure_solution 'SHELXS-97 (Sheldrick, 1997)'
_diffrn_ambient_temperature 293(2)
_diffrn_detector_area_resol_mean 0.055
_diffrn_measured_fraction_theta_full 0.989
_diffrn_measured_fraction_theta_max 0.989
_diffrn_measurement_device_type
;
Nonius KappaCCD area-detector diffractometer
;
_diffrn_measurement_method '\f scans + \w scans'
_diffrn_radiation_monochromator graphite
_diffrn_radiation_source 'fine-focus sealed tube'
_diffrn_radiation_type MoK\a
_diffrn_radiation_wavelength 0.71073
_diffrn_reflns_av_R_equivalents 0.0143
_diffrn_reflns_av_sigmaI/netI 0.0196
_diffrn_reflns_limit_h_max 17
_diffrn_reflns_limit_h_min -17
_diffrn_reflns_limit_k_max 18
_diffrn_reflns_limit_k_min -18
_diffrn_reflns_limit_l_max 22
_diffrn_reflns_limit_l_min -22
_diffrn_reflns_number 6922
_diffrn_reflns_theta_full 27.49
_diffrn_reflns_theta_max 27.49
_diffrn_reflns_theta_min 3.46
_exptl_absorpt_coefficient_mu 0.105
_exptl_absorpt_correction_T_max 0.9496
_exptl_absorpt_correction_T_min 0.9304
_exptl_absorpt_correction_type multi-scan
_exptl_absorpt_process_details 'SCALEPACK (Otwinowski & Minor, 1997)'
_exptl_crystal_colour colorless
_exptl_crystal_density_diffrn 1.371
_exptl_crystal_density_method 'not measured'
_exptl_crystal_description block
_exptl_crystal_F_000 1408
_exptl_crystal_size_max 0.70
_exptl_crystal_size_mid 0.50
_exptl_crystal_size_min 0.50
_refine_diff_density_max 0.220
_refine_diff_density_min -0.247
_refine_diff_density_rms 0.041
_refine_ls_extinction_method none
_refine_ls_goodness_of_fit_ref 1.044
_refine_ls_hydrogen_treatment constr
_refine_ls_matrix_type full
_refine_ls_number_parameters 221
_refine_ls_number_reflns 3663
_refine_ls_number_restraints 0
_refine_ls_restrained_S_all 1.044
_refine_ls_R_factor_all 0.0618
_refine_ls_R_factor_gt 0.0471
_refine_ls_shift/su_max 0.000
_refine_ls_shift/su_mean 0.000
_refine_ls_structure_factor_coef Fsqd
_refine_ls_weighting_details 'calc w=1/[\s^2^(Fo^2^)+(0.0718P)^2^+0.9777P] where P=(Fo^2^+2Fc^2^)/3'
_refine_ls_weighting_scheme calc
_refine_ls_wR_factor_gt 0.1293
_refine_ls_wR_factor_ref 0.1429
_reflns_number_gt 2876
_reflns_number_total 3663
_reflns_threshold_expression >2\s(I)
_cod_data_source_file endo-3c.cif
_cod_data_source_block endo-3c
_cod_original_sg_symbol_H-M Pcab
_cod_database_code 1559483

loop_
_symmetry_equiv_pos_as_xyz
'x, y, z'
'-x, -y+1/2, z+1/2'
'x+1/2, -y, -z+1/2'
'-x+1/2, y+1/2, -z'
'-x, -y, -z'
'x, y-1/2, -z-1/2'
'-x-1/2, y, z-1/2'
'x-1/2, -y-1/2, z'

loop_
_atom_site_label
_atom_site_type_symbol
_atom_site_fract_x
_atom_site_fract_y
_atom_site_fract_z
_atom_site_U_iso_or_equiv
_atom_site_adp_type
_atom_site_occupancy
_atom_site_symmetry_multiplicity
_atom_site_calc_flag
_atom_site_refinement_flags
_atom_site_disorder_assembly
_atom_site_disorder_group
N1 N 0.52276(9) 0.08719(10) -0.08419(7) 0.0421(3) Uani 1 1 d . . .
H1 H 0.5568 0.1013 -0.0432 0.063 Uiso 1 1 calc R . .
O1 O 0.25710(8) 0.02155(8) -0.10134(7) 0.0466(3) Uani 1 1 d . . .
O2 O 0.39180(10) -0.06879(8) -0.08355(7) 0.0532(3) Uani 1 1 d . . .
O3 O 0.14496(12) 0.25421(12) -0.21824(10) 0.0777(4) Uani 1 1 d . . .
O4 O 0.42746(8) 0.22864(8) 0.00602(6) 0.0462(3) Uani 1 1 d . . .
O5 O 0.52530(9) 0.02670(10) -0.20610(7) 0.0573(4) Uani 1 1 d . . .
O6 O 0.73057(9) 0.08426(10) -0.08172(7) 0.0575(3) Uani 1 1 d . . .
C1 C 0.35639(12) 0.00861(11) -0.09118(8) 0.0415(3) Uani 1 1 d . . .
C2 C 0.41512(11) 0.10163(11) -0.08605(8) 0.0381(3) Uani 1 1 d . . .
C3 C 0.37563(11) 0.14380(11) -0.00830(8) 0.0395(3) Uani 1 1 d . . .
H3 H 0.3899 0.0996 0.0340 0.047 Uiso 1 1 calc R . .
C4 C 0.25994(12) 0.15578(13) -0.01602(9) 0.0471(4) Uani 1 1 d . . .
H4A H 0.2264 0.1201 0.0246 0.057 Uiso 1 1 calc R . .
H4B H 0.2424 0.2215 -0.0093 0.057 Uiso 1 1 calc R . .
C5 C 0.22299(11) 0.12181(12) -0.09605(9) 0.0447(4) Uani 1 1 d . . .
C6 C 0.28129(12) 0.17540(11) -0.15828(8) 0.0420(3) Uani 1 1 d . . .
C7 C 0.38074(11) 0.16414(11) -0.15141(8) 0.0401(3) Uani 1 1 d . . .
H7 H 0.4262 0.1932 -0.1850 0.048 Uiso 1 1 calc R . .
C8 C 0.10902(13) 0.11573(16) -0.10197(13) 0.0618(5) Uani 1 1 d . . .
H8A H 0.0906 0.0926 -0.1525 0.093 Uiso 1 1 calc R . .
H8B H 0.0803 0.1770 -0.0944 0.093 Uiso 1 1 calc R . .
H8C H 0.0839 0.0737 -0.0628 0.093 Uiso 1 1 calc R . .
C9 C 0.23428(14) 0.23655(12) -0.21866(10) 0.0524(4) Uani 1 1 d . . .
C10 C 0.30188(19) 0.27470(17) -0.28161(12) 0.0734(6) Uani 1 1 d . . .
H10A H 0.3219 0.2245 -0.3156 0.110 Uiso 1 1 calc R . .
H10B H 0.3609 0.3025 -0.2585 0.110 Uiso 1 1 calc R . .
H10C H 0.2660 0.3215 -0.3109 0.110 Uiso 1 1 calc R . .
C11 C 0.42650(19) 0.25120(17) 0.08728(11) 0.0731(6) Uani 1 1 d . . .
H11A H 0.4645 0.2040 0.1157 0.088 Uiso 1 1 calc R . .
H11B H 0.3573 0.2501 0.1062 0.088 Uiso 1 1 calc R . .
C12 C 0.4701(2) 0.34298(18) 0.10201(13) 0.0851(7) Uani 1 1 d . . .
H12A H 0.5386 0.3442 0.0835 0.128 Uiso 1 1 calc R . .
H12B H 0.4692 0.3555 0.1569 0.128 Uiso 1 1 calc R . .
H12C H 0.4313 0.3901 0.0754 0.128 Uiso 1 1 calc R . .
C13 C 0.57025(11) 0.05120(11) -0.14741(9) 0.0423(3) Uani 1 1 d . . .
C14 C 0.68079(12) 0.04330(11) -0.14229(9) 0.0428(3) Uani 1 1 d . . .
C15 C 0.74681(14) 0.00493(13) -0.19232(11) 0.0540(4) Uani 1 1 d . . .
H15 H 0.7316 -0.0272 -0.2380 0.065 Uiso 1 1 calc R . .
C16 C 0.84514(14) 0.02325(16) -0.16149(13) 0.0651(5) Uani 1 1 d . . .
H16 H 0.9066 0.0052 -0.1832 0.078 Uiso 1 1 calc R . .
C17 C 0.83185(14) 0.07106(17) -0.09584(13) 0.0646(5) Uani 1 1 d . . .
H17 H 0.8838 0.0925 -0.0640 0.078 Uiso 1 1 calc R . .

loop_
_atom_site_aniso_label
_atom_site_aniso_U_11
_atom_site_aniso_U_22
_atom_site_aniso_U_33
_atom_site_aniso_U_23
_atom_site_aniso_U_13
_atom_site_aniso_U_12
N1 0.0347(6) 0.0567(8) 0.0349(6) -0.0066(5) -0.0046(5) 0.0034(5)
O1 0.0406(6) 0.0458(6) 0.0533(6) -0.0023(5) -0.0041(5) -0.0044(5)
O2 0.0605(7) 0.0452(6) 0.0541(7) -0.0039(5) -0.0070(5) 0.0057(5)
O3 0.0654(9) 0.0860(10) 0.0817(10) 0.0122(8) -0.0161(7) 0.0246(8)
O4 0.0516(6) 0.0497(6) 0.0373(5) -0.0063(4) 0.0012(5) -0.0078(5)
O5 0.0497(7) 0.0806(9) 0.0417(6) -0.0154(6) -0.0054(5) -0.0005(6)
O6 0.0430(6) 0.0803(9) 0.0493(7) -0.0123(6) -0.0023(5) 0.0008(6)
C1 0.0444(8) 0.0462(8) 0.0340(7) -0.0028(6) -0.0035(6) 0.0014(6)
C2 0.0347(7) 0.0459(8) 0.0338(7) -0.0030(6) -0.0016(5) 0.0015(6)
C3 0.0416(7) 0.0435(8) 0.0335(7) -0.0013(6) 0.0015(6) -0.0019(6)
C4 0.0414(8) 0.0564(9) 0.0435(8) -0.0044(7) 0.0065(6) 0.0004(7)
C5 0.0370(8) 0.0486(9) 0.0485(8) -0.0013(7) -0.0008(6) 0.0017(6)
C6 0.0443(8) 0.0438(8) 0.0378(7) -0.0027(6) -0.0046(6) 0.0030(6)
C7 0.0425(8) 0.0444(8) 0.0333(7) -0.0015(6) -0.0008(6) -0.0011(6)
C8 0.0384(9) 0.0746(13) 0.0723(12) -0.0012(10) -0.0017(8) -0.0001(8)
C9 0.0610(11) 0.0472(9) 0.0490(9) -0.0041(7) -0.0136(8) 0.0074(8)
C10 0.0870(15) 0.0772(14) 0.0560(11) 0.0197(10) -0.0115(11) 0.0017(11)
C11 0.0969(17) 0.0789(14) 0.0435(10) -0.0212(9) 0.0077(10) -0.0191(12)
C12 0.127(2) 0.0735(14) 0.0553(11) -0.0154(10) -0.0090(12) -0.0242(14)
C13 0.0392(8) 0.0495(9) 0.0382(8) -0.0040(6) -0.0005(6) 0.0009(6)
C14 0.0418(8) 0.0458(8) 0.0407(8) -0.0023(6) 0.0011(6) 0.0021(6)
C15 0.0532(10) 0.0579(10) 0.0510(9) -0.0103(8) 0.0085(7) 0.0069(8)
C16 0.0436(9) 0.0747(13) 0.0769(13) 0.0099(10) 0.0159(9) 0.0127(9)
C17 0.0393(9) 0.0873(15) 0.0674(12) 0.0031(10) -0.0046(8) -0.0019(9)

loop_
_atom_type_symbol
_atom_type_description
_atom_type_scat_dispersion_real
_atom_type_scat_dispersion_imag
_atom_type_scat_source
C C 0.0033 0.0016 'International Tables Vol C Tables 4.2.6.8 and 6.1.1.4'
H H 0.0000 0.0000 'International Tables Vol C Tables 4.2.6.8 and 6.1.1.4'
N N 0.0061 0.0033 'International Tables Vol C Tables 4.2.6.8 and 6.1.1.4'
O O 0.0106 0.0060 'International Tables Vol C Tables 4.2.6.8 and 6.1.1.4'

loop_
_geom_angle_atom_site_label_1
_geom_angle_atom_site_label_2
_geom_angle_atom_site_label_3
_geom_angle
_geom_angle_site_symmetry_1
_geom_angle_site_symmetry_3
_geom_angle_publ_flag
C13 N1 C2 119.64(12) . . ?
C13 N1 H1 120.2 . . ?
C2 N1 H1 120.2 . . ?
C1 O1 C5 114.74(12) . . ?
C3 O4 C11 110.96(13) . . ?
C14 O6 C17 106.11(14) . . ?
O2 C1 O1 121.47(15) . . ?
O2 C1 C2 125.80(15) . . ?
O1 C1 C2 112.65(13) . . ?
N1 C2 C7 113.60(12) . . ?
N1 C2 C1 112.22(13) . . ?
C7 C2 C1 108.29(12) . . ?
N1 C2 C3 111.61(11) . . ?
C7 C2 C3 108.20(12) . . ?
C1 C2 C3 102.23(11) . . ?
O4 C3 C4 113.70(13) . . ?
O4 C3 C2 108.49(11) . . ?
C4 C3 C2 107.53(12) . . ?
O4 C3 H3 109.0 . . ?
C4 C3 H3 109.0 . . ?
C2 C3 H3 109.0 . . ?
C5 C4 C3 110.90(12) . . ?
C5 C4 H4A 109.5 . . ?
C3 C4 H4A 109.5 . . ?
C5 C4 H4B 109.5 . . ?
C3 C4 H4B 109.5 . . ?
H4A C4 H4B 108.0 . . ?
O1 C5 C8 103.96(13) . . ?
O1 C5 C6 106.36(12) . . ?
C8 C5 C6 119.05(15) . . ?
O1 C5 C4 104.94(12) . . ?
C8 C5 C4 113.24(14) . . ?
C6 C5 C4 108.07(13) . . ?
C7 C6 C9 123.00(15) . . ?
C7 C6 C5 112.19(13) . . ?
C9 C6 C5 124.77(14) . . ?
C6 C7 C2 115.89(14) . . ?
C6 C7 H7 122.1 . . ?
C2 C7 H7 122.1 . . ?
C5 C8 H8A 109.5 . . ?
C5 C8 H8B 109.5 . . ?
H8A C8 H8B 109.5 . . ?
C5 C8 H8C 109.5 . . ?
H8A C8 H8C 109.5 . . ?
H8B C8 H8C 109.5 . . ?
O3 C9 C6 121.69(18) . . ?
O3 C9 C10 120.68(17) . . ?
C6 C9 C10 117.62(16) . . ?
C9 C10 H10A 109.5 . . ?
C9 C10 H10B 109.5 . . ?
H10A C10 H10B 109.5 . . ?
C9 C10 H10C 109.5 . . ?
H10A C10 H10C 109.5 . . ?
H10B C10 H10C 109.5 . . ?
O4 C11 C12 111.62(18) . . ?
O4 C11 H11A 109.3 . . ?
C12 C11 H11A 109.3 . . ?
O4 C11 H11B 109.3 . . ?
C12 C11 H11B 109.3 . . ?
H11A C11 H11B 108.0 . . ?
C11 C12 H12A 109.5 . . ?
C11 C12 H12B 109.5 . . ?
H12A C12 H12B 109.5 . . ?
C11 C12 H12C 109.5 . . ?
H12A C12 H12C 109.5 . . ?
H12B C12 H12C 109.5 . . ?
O5 C13 N1 122.98(14) . . ?
O5 C13 C14 120.79(14) . . ?
N1 C13 C14 116.23(13) . . ?
C15 C14 O6 110.45(15) . . ?
C15 C14 C13 129.82(16) . . ?
O6 C14 C13 119.59(13) . . ?
C14 C15 C16 106.28(17) . . ?
C14 C15 H15 126.9 . . ?
C16 C15 H15 126.9 . . ?
C17 C16 C15 106.74(16) . . ?
C17 C16 H16 126.6 . . ?
C15 C16 H16 126.6 . . ?
C16 C17 O6 110.41(17) . . ?
C16 C17 H17 124.8 . . ?
O6 C17 H17 124.8 . . ?

loop_
_geom_bond_atom_site_label_1
_geom_bond_atom_site_label_2
_geom_bond_distance
_geom_bond_site_symmetry_2
_geom_bond_publ_flag
N1 C13 1.3549(19) . ?
N1 C2 1.4378(18) . ?
N1 H1 0.8600 . ?
O1 C1 1.3366(19) . ?
O1 C5 1.498(2) . ?
O2 C1 1.203(2) . ?
O3 C9 1.207(2) . ?
O4 C3 1.4091(18) . ?
O4 C11 1.4326(19) . ?
O5 C13 1.2211(18) . ?
O6 C14 1.3621(19) . ?
O6 C17 1.373(2) . ?
C1 C2 1.536(2) . ?
C2 C7 1.503(2) . ?
C2 C3 1.5544(19) . ?
C3 C4 1.544(2) . ?
C3 H3 0.9800 . ?
C4 C5 1.537(2) . ?
C4 H4A 0.9700 . ?
C4 H4B 0.9700 . ?
C5 C8 1.512(2) . ?
C5 C6 1.522(2) . ?
C6 C7 1.329(2) . ?
C6 C9 1.489(2) . ?
C7 H7 0.9300 . ?
C8 H8A 0.9600 . ?
C8 H8B 0.9600 . ?
C8 H8C 0.9600 . ?
C9 C10 1.504(3) . ?
C10 H10A 0.9600 . ?
C10 H10B 0.9600 . ?
C10 H10C 0.9600 . ?
C11 C12 1.449(3) . ?
C11 H11A 0.9700 . ?
C11 H11B 0.9700 . ?
C12 H12A 0.9600 . ?
C12 H12B 0.9600 . ?
C12 H12C 0.9600 . ?
C13 C14 1.468(2) . ?
C14 C15 1.341(2) . ?
C15 C16 1.427(3) . ?
C15 H15 0.9300 . ?
C16 C17 1.329(3) . ?
C16 H16 0.9300 . ?
C17 H17 0.9300 . ?

loop_
_geom_torsion_atom_site_label_1
_geom_torsion_atom_site_label_2
_geom_torsion_atom_site_label_3
_geom_torsion_atom_site_label_4
_geom_torsion
_geom_torsion_site_symmetry_1
_geom_torsion_site_symmetry_2
_geom_torsion_site_symmetry_3
_geom_torsion_site_symmetry_4
_geom_torsion_publ_flag
C5 O1 C1 O2 169.88(14) . . . . ?
C5 O1 C1 C2 -6.91(17) . . . . ?
C13 N1 C2 C7 -57.03(19) . . . . ?
C13 N1 C2 C1 66.23(18) . . . . ?
C13 N1 C2 C3 -179.69(14) . . . . ?
O2 C1 C2 N1 10.1(2) . . . . ?
O1 C1 C2 N1 -173.27(12) . . . . ?
O2 C1 C2 C7 136.30(15) . . . . ?
O1 C1 C2 C7 -47.08(16) . . . . ?
O2 C1 C2 C3 -109.60(16) . . . . ?
O1 C1 C2 C3 67.02(15) . . . . ?
C11 O4 C3 C4 83.72(18) . . . . ?
C11 O4 C3 C2 -156.69(15) . . . . ?
N1 C2 C3 O4 57.06(16) . . . . ?
C7 C2 C3 O4 -68.64(15) . . . . ?
C1 C2 C3 O4 177.20(11) . . . . ?
N1 C2 C3 C4 -179.57(13) . . . . ?
C7 C2 C3 C4 54.73(15) . . . . ?
C1 C2 C3 C4 -59.42(14) . . . . ?
O4 C3 C4 C5 120.68(14) . . . . ?
C2 C3 C4 C5 0.55(17) . . . . ?
C1 O1 C5 C8 -174.94(14) . . . . ?
C1 O1 C5 C6 58.59(16) . . . . ?
C1 O1 C5 C4 -55.79(16) . . . . ?
C3 C4 C5 O1 57.15(16) . . . . ?
C3 C4 C5 C8 169.87(15) . . . . ?
C3 C4 C5 C6 -56.03(17) . . . . ?
O1 C5 C6 C7 -54.72(16) . . . . ?
C8 C5 C6 C7 -171.50(16) . . . . ?
C4 C5 C6 C7 57.50(17) . . . . ?
O1 C5 C6 C9 127.37(15) . . . . ?
C8 C5 C6 C9 10.6(2) . . . . ?
C4 C5 C6 C9 -120.40(16) . . . . ?
C9 C6 C7 C2 178.62(14) . . . . ?
C5 C6 C7 C2 0.68(19) . . . . ?
N1 C2 C7 C6 176.35(13) . . . . ?
C1 C2 C7 C6 50.97(17) . . . . ?
C3 C2 C7 C6 -59.13(17) . . . . ?
C7 C6 C9 O3 -171.35(17) . . . . ?
C5 C6 C9 O3 6.3(3) . . . . ?
C7 C6 C9 C10 9.7(2) . . . . ?
C5 C6 C9 C10 -172.63(17) . . . . ?
C3 O4 C11 C12 -173.9(2) . . . . ?
C2 N1 C13 O5 -2.7(2) . . . . ?
C2 N1 C13 C14 176.88(14) . . . . ?
C17 O6 C14 C15 0.6(2) . . . . ?
C17 O6 C14 C13 -175.63(16) . . . . ?
O5 C13 C14 C15 -5.6(3) . . . . ?
N1 C13 C14 C15 174.75(18) . . . . ?
O5 C13 C14 O6 169.78(16) . . . . ?
N1 C13 C14 O6 -9.9(2) . . . . ?
O6 C14 C15 C16 -0.3(2) . . . . ?
C13 C14 C15 C16 175.44(18) . . . . ?
C14 C15 C16 C17 -0.1(2) . . . . ?
C15 C16 C17 O6 0.5(2) . . . . ?
C14 O6 C17 C16 -0.7(2) . . . . ?
